data_7119350
loop_
_publ_author_name
'Srinivas, Dharavath'
'Mitchell, Lauren A.'
'Parrish, Damon A.'
'Shreeve, Jean'ne M.'

_publ_section_title
;
 From FOX-7 to H-FOX to insensitive energetic materials with hypergolic
 properties
;
_journal_issue 49
_journal_name_full 'Chemical Communications'
_journal_page_first 7668
_journal_page_last 7671
_journal_paper_doi 10.1039/c6cc02669a
_journal_volume 52
_journal_year 2016
_chemical_formula_moiety 'C6 Cl8 N10 O8'
_chemical_formula_sum 'C6 Cl8 N10 O8'
_chemical_formula_weight 623.76
_space_group_crystal_system monoclinic
_space_group_IT_number 14
_space_group_name_Hall '-P 2ybc'
_space_group_name_H-M_alt 'P 1 21/c 1'
_symmetry_space_group_name_Hall '-P 2ybc'
_symmetry_space_group_name_H-M 'P 1 21/c 1'
_atom_sites_solution_hydrogens .
_audit_creation_method SHELXL-2014/7
_audit_update_record
;
2015-11-09 deposited with the CCDC.
2016-05-23 downloaded from the CCDC.
;
_cell_angle_alpha 90
_cell_angle_beta 96.0240(10)
_cell_angle_gamma 90
_cell_formula_units_Z 2
_cell_length_a 6.1067(2)
_cell_length_b 13.7465(4)
_cell_length_c 12.4167(3)
_cell_measurement_reflns_used 5015
_cell_measurement_temperature 296(2)
_cell_measurement_theta_max 27.52
_cell_measurement_theta_min 2.96
_cell_volume 1036.57(5)
_computing_cell_refinement 'Bruker APEX2 v2014.11-0 (Bruker, 2009)'
_computing_data_collection 'Bruker APEX2 v2014.11-0 (Bruker, 2009)'
_computing_data_reduction
;
Bruker SAINT v7.68A (Bruker, 2009), Bruker XPREP v2014/2 (Bruker, 2008)
;
_computing_molecular_graphics 'Bruker SHELXTL v2014/7 (Bruker, 2008)'
_computing_publication_material 'Bruker SHELXTL v2014/7 (Bruker, 2008)'
_computing_structure_refinement 'SHELXL-2014/7 (Sheldrick, 2014) within WINGX (Farrugia, 2012)'
_computing_structure_solution 'Bruker SHELXTL v2014/7 (Bruker, 2008)'
_diffrn_ambient_temperature 296(2)
_diffrn_measured_fraction_theta_full 0.993
_diffrn_measured_fraction_theta_max 0.993
_diffrn_measurement_device_type 'Bruker SMART APEX II CCD'
_diffrn_measurement_method '\w scans'
_diffrn_radiation_monochromator graphite
_diffrn_radiation_source 'fine focus sealed tube'
_diffrn_radiation_type MoK\a
_diffrn_radiation_wavelength 0.71073
_diffrn_reflns_av_R_equivalents 0.0184
_diffrn_reflns_av_unetI/netI 0.0144
_diffrn_reflns_Laue_measured_fraction_full 0.993
_diffrn_reflns_Laue_measured_fraction_max 0.993
_diffrn_reflns_limit_h_max 7
_diffrn_reflns_limit_h_min -7
_diffrn_reflns_limit_k_max 17
_diffrn_reflns_limit_k_min -17
_diffrn_reflns_limit_l_max 16
_diffrn_reflns_limit_l_min -16
_diffrn_reflns_number 10729
_diffrn_reflns_point_group_measured_fraction_full 0.993
_diffrn_reflns_point_group_measured_fraction_max 0.993
_diffrn_reflns_theta_full 25.242
_diffrn_reflns_theta_max 27.621
_diffrn_reflns_theta_min 3.300
_exptl_absorpt_coefficient_mu 1.148
_exptl_absorpt_correction_T_max 0.7456
_exptl_absorpt_correction_T_min 0.6810
_exptl_absorpt_correction_type multi-scan
_exptl_absorpt_process_details 'SADABS v2008/1 (Bruker, 2008)'
_exptl_crystal_colour orange
_exptl_crystal_density_diffrn 1.998
_exptl_crystal_description plate
_exptl_crystal_F_000 612
_exptl_crystal_size_max 0.269
_exptl_crystal_size_mid 0.237
_exptl_crystal_size_min 0.046
_refine_diff_density_max 0.533
_refine_diff_density_min -0.342
_refine_diff_density_rms 0.047
_refine_ls_extinction_coef .
_refine_ls_extinction_method none
_refine_ls_goodness_of_fit_ref 1.023
_refine_ls_hydrogen_treatment undef
_refine_ls_matrix_type full
_refine_ls_number_parameters 146
_refine_ls_number_reflns 2376
_refine_ls_number_restraints 0
_refine_ls_restrained_S_all 1.023
_refine_ls_R_factor_all 0.0328
_refine_ls_R_factor_gt 0.0274
_refine_ls_shift/su_max 0.001
_refine_ls_shift/su_mean 0.000
_refine_ls_structure_factor_coef Fsqd
_refine_ls_weighting_details 'w=1/[\s^2^(Fo^2^)+(0.0463P)^2^+0.3395P] where P=(Fo^2^+2Fc^2^)/3'
_refine_ls_weighting_scheme calc
_refine_ls_wR_factor_gt 0.0757
_refine_ls_wR_factor_ref 0.0804
_reflns_Friedel_coverage 0.000
_reflns_Friedel_fraction_full .
_reflns_Friedel_fraction_max .
_reflns_number_gt 2073
_reflns_number_total 2376
_reflns_threshold_expression 'I > 2\s(I)'
_cod_data_source_file c6cc02669a2.cif
_cod_data_source_block shrv343
_cod_database_code 7119350
_shelx_shelxl_version_number 2014/7
_shelx_space_group_comment
;
The symmetry employed for this shelxl refinement is uniquely defined
by the following loop, which should always be used as a source of
symmetry information in preference to the above space-group names.
They are only intended as comments.
;
_shelx_estimated_absorpt_t_min 0.748
_shelx_estimated_absorpt_t_max 0.949

loop_
_space_group_symop_operation_xyz
'x, y, z'
'-x, y+1/2, -z+1/2'
'-x, -y, -z'
'x, -y-1/2, z-1/2'

loop_
_atom_site_label
_atom_site_type_symbol
_atom_site_fract_x
_atom_site_fract_y
_atom_site_fract_z
_atom_site_U_iso_or_equiv
_atom_site_adp_type
_atom_site_occupancy
_atom_site_site_symmetry_order
_atom_site_calc_flag
_atom_site_refinement_flags_posn
_atom_site_refinement_flags_adp
_atom_site_refinement_flags_occupancy
_atom_site_disorder_assembly
_atom_site_disorder_group
O1 O 0.8600(3) 0.30952(11) 0.07985(12) 0.0568(4) Uani 1 1 d . . . . .
O2 O 0.5864(3) 0.37655(13) -0.01681(11) 0.0646(4) Uani 1 1 d . . . . .
N3 N 0.6907(3) 0.35548(11) 0.06690(12) 0.0392(3) Uani 1 1 d . . . . .
C4 C 0.6001(3) 0.39293(11) 0.17285(12) 0.0303(3) Uani 1 1 d . . . . .
N5 N 0.6847(3) 0.31669(10) 0.25860(12) 0.0421(3) Uani 1 1 d . . . . .
O6 O 0.8585(3) 0.33619(11) 0.30948(12) 0.0597(4) Uani 1 1 d . . . . .
O7 O 0.5759(3) 0.24421(12) 0.26374(14) 0.0713(5) Uani 1 1 d . . . . .
Cl8 Cl 0.31813(7) 0.39486(4) 0.15316(4) 0.05255(15) Uani 1 1 d . . . . .
C9 C 0.7031(3) 0.49142(11) 0.20182(12) 0.0295(3) Uani 1 1 d . . . . .
N10 N 0.8218(2) 0.52651(11) 0.13380(11) 0.0367(3) Uani 1 1 d . . . . .
Cl11 Cl 0.93104(9) 0.63851(4) 0.15955(4) 0.05306(15) Uani 1 1 d . . . . .
N12 N 0.6595(2) 0.54059(10) 0.29903(11) 0.0357(3) Uani 1 1 d . . . . .
N13 N 0.5477(3) 0.49101(10) 0.35491(11) 0.0367(3) Uani 1 1 d . . . . .
C14 C 0.4900(3) 0.53941(12) 0.45473(13) 0.0349(3) Uani 1 1 d . . . . .
Cl15 Cl 0.20973(8) 0.57297(4) 0.42839(4) 0.04981(14) Uani 1 1 d . . . . .
Cl16 Cl 0.65420(9) 0.64134(3) 0.49457(4) 0.04564(14) Uani 1 1 d . . . . .

loop_
_atom_site_aniso_label
_atom_site_aniso_U_11
_atom_site_aniso_U_22
_atom_site_aniso_U_33
_atom_site_aniso_U_23
_atom_site_aniso_U_13
_atom_site_aniso_U_12
O1 0.0520(8) 0.0600(9) 0.0618(9) -0.0102(7) 0.0215(7) 0.0083(7)
O2 0.0722(11) 0.0908(12) 0.0292(7) -0.0091(7) -0.0013(7) 0.0005(9)
N3 0.0421(8) 0.0412(8) 0.0354(7) -0.0089(6) 0.0097(6) -0.0077(6)
C4 0.0294(8) 0.0332(7) 0.0288(7) -0.0008(6) 0.0050(6) -0.0014(6)
N5 0.0586(10) 0.0328(7) 0.0356(7) 0.0020(6) 0.0078(7) 0.0028(7)
O6 0.0676(10) 0.0517(8) 0.0546(8) 0.0008(6) -0.0176(7) 0.0150(7)
O7 0.1024(13) 0.0430(8) 0.0695(10) 0.0141(7) 0.0144(9) -0.0177(8)
Cl8 0.0282(2) 0.0691(3) 0.0602(3) -0.0121(2) 0.00445(19) -0.0063(2)
C9 0.0314(8) 0.0315(7) 0.0257(7) 0.0009(5) 0.0035(6) -0.0012(6)
N10 0.0378(8) 0.0424(8) 0.0305(7) 0.0001(6) 0.0055(5) -0.0099(6)
Cl11 0.0644(3) 0.0505(3) 0.0454(3) 0.00287(19) 0.0109(2) -0.0269(2)
N12 0.0447(8) 0.0320(7) 0.0320(7) -0.0007(5) 0.0117(6) -0.0031(6)
N13 0.0485(8) 0.0339(7) 0.0294(7) -0.0016(5) 0.0114(6) -0.0036(6)
C14 0.0420(9) 0.0321(8) 0.0316(8) -0.0002(6) 0.0082(7) 0.0021(7)
Cl15 0.0425(3) 0.0584(3) 0.0485(3) 0.0079(2) 0.00492(19) 0.0184(2)
Cl16 0.0660(3) 0.0317(2) 0.0410(2) -0.00582(15) 0.0144(2) -0.01128(19)

loop_
_atom_type_symbol
_atom_type_description
_atom_type_scat_dispersion_real
_atom_type_scat_dispersion_imag
_atom_type_scat_source
C C 0.0033 0.0016 'International Tables Vol C Tables 4.2.6.8 and 6.1.1.4'
N N 0.0061 0.0033 'International Tables Vol C Tables 4.2.6.8 and 6.1.1.4'
O O 0.0106 0.0060 'International Tables Vol C Tables 4.2.6.8 and 6.1.1.4'
Cl Cl 0.1484 0.1585 'International Tables Vol C Tables 4.2.6.8 and 6.1.1.4'

loop_
_geom_angle_atom_site_label_1
_geom_angle_atom_site_label_2
_geom_angle_atom_site_label_3
_geom_angle
_geom_angle_site_symmetry_1
_geom_angle_site_symmetry_3
O2 N3 O1 127.77(16) . .
O2 N3 C4 116.57(15) . .
O1 N3 C4 115.65(14) . .
C9 C4 N5 109.94(12) . .
C9 C4 N3 108.50(12) . .
N5 C4 N3 103.53(12) . .
C9 C4 Cl8 113.88(11) . .
N5 C4 Cl8 111.57(11) . .
N3 C4 Cl8 108.86(11) . .
O7 N5 O6 128.06(17) . .
O7 N5 C4 116.86(16) . .
O6 N5 C4 115.00(14) . .
N10 C9 N12 123.57(14) . .
N10 C9 C4 115.71(14) . .
N12 C9 C4 120.70(13) . .
C9 N10 Cl11 117.53(12) . .
N13 N12 C9 112.17(13) . .
N12 N13 C14 114.72(13) . .
N13 C14 C14 106.50(16) . 3_666
N13 C14 Cl16 114.41(11) . .
C14 C14 Cl16 110.57(15) 3_666 .
N13 C14 Cl15 105.83(11) . .
C14 C14 Cl15 108.41(15) 3_666 .
Cl16 C14 Cl15 110.80(9) . .

loop_
_geom_bond_atom_site_label_1
_geom_bond_atom_site_label_2
_geom_bond_distance
_geom_bond_site_symmetry_2
O1 N3 1.208(2) .
O2 N3 1.196(2) .
N3 C4 1.567(2) .
C4 C9 1.520(2) .
C4 N5 1.544(2) .
C4 Cl8 1.7135(17) .
N5 O7 1.203(2) .
N5 O6 1.207(2) .
C9 N10 1.265(2) .
C9 N12 1.4326(19) .
N10 Cl11 1.6948(15) .
N12 N13 1.2293(19) .
N13 C14 1.482(2) .
C14 C14 1.557(3) 3_666
C14 Cl16 1.7632(17) .
C14 Cl15 1.7698(18) .

loop_
_geom_torsion_atom_site_label_1
_geom_torsion_atom_site_label_2
_geom_torsion_atom_site_label_3
_geom_torsion_atom_site_label_4
_geom_torsion
_geom_torsion_site_symmetry_1
_geom_torsion_site_symmetry_2
_geom_torsion_site_symmetry_3
_geom_torsion_site_symmetry_4
O2 N3 C4 C9 -91.18(18) . . . .
O1 N3 C4 C9 87.96(17) . . . .
O2 N3 C4 N5 152.05(16) . . . .
O1 N3 C4 N5 -28.80(18) . . . .
O2 N3 C4 Cl8 33.26(19) . . . .
O1 N3 C4 Cl8 -147.60(13) . . . .
C9 C4 N5 O7 160.04(15) . . . .
N3 C4 N5 O7 -84.21(18) . . . .
Cl8 C4 N5 O7 32.71(19) . . . .
C9 C4 N5 O6 -22.82(19) . . . .
N3 C4 N5 O6 92.93(16) . . . .
Cl8 C4 N5 O6 -150.15(13) . . . .
N5 C4 C9 N10 117.99(15) . . . .
N3 C4 C9 N10 5.43(19) . . . .
Cl8 C4 C9 N10 -115.98(15) . . . .
N5 C4 C9 N12 -63.83(18) . . . .
N3 C4 C9 N12 -176.40(13) . . . .
Cl8 C4 C9 N12 62.20(17) . . . .
N12 C9 N10 Cl11 -0.9(2) . . . .
C4 C9 N10 Cl11 177.27(11) . . . .
N10 C9 N12 N13 -177.18(16) . . . .
C4 C9 N12 N13 4.8(2) . . . .
C9 N12 N13 C14 -177.83(13) . . . .
N12 N13 C14 C14 -140.14(18) . . . 3_666
N12 N13 C14 Cl16 -17.66(19) . . . .
N12 N13 C14 Cl15 104.62(15) . . . .
